data_7047911
loop_
_publ_author_name
'Zhang, Zu-Zhen'
'Lee, Gene-Hsiang'
'Yang, Chen-I'

_publ_section_title
;
 The use of a semi-flexible bipyrimidyl ligand for the construction of
 azide-based coordination polymers: structural diversities and magnetic
 properties.
;
_journal_issue 46
_journal_name_full 'Dalton transactions (Cambridge, England : 2003)'
_journal_page_first 16709
_journal_page_last 16722
_journal_paper_doi 10.1039/c8dt03928c
_journal_volume 47
_journal_year 2018
_chemical_formula_sum 'C8 H6 Co N10'
_chemical_formula_weight 301.16
_space_group_crystal_system monoclinic
_space_group_IT_number 15
_space_group_name_Hall '-C 2yc'
_space_group_name_H-M_alt 'C 1 2/c 1'
_symmetry_space_group_name_Hall '-C 2yc'
_symmetry_space_group_name_H-M 'C 1 2/c 1'
_atom_sites_solution_hydrogens geom
_audit_creation_method SHELXL-2014
_audit_update_record
;
2018-10-26 deposited with the CCDC.
2018-10-26 downloaded from the CCDC.
;
_cell_angle_alpha 90
_cell_angle_beta 96.150(2)
_cell_angle_gamma 90
_cell_formula_units_Z 4
_cell_length_a 15.7824(17)
_cell_length_b 6.3744(6)
_cell_length_c 10.4133(10)
_cell_measurement_reflns_used 2788
_cell_measurement_temperature 150(2)
_cell_measurement_theta_max 30.70
_cell_measurement_theta_min 2.60
_cell_volume 1041.58(18)
_computing_cell_refinement 'Bruker SMART'
_computing_data_collection 'Bruker APEX2'
_computing_data_reduction 'Bruker SAINT'
_computing_molecular_graphics 'Bruker SHELXTL'
_computing_publication_material 'Bruker SHELXTL'
_computing_structure_refinement 'SHELXL-2014 (Sheldrick, 2014)'
_computing_structure_solution 'Bruker SHELXTL'
_diffrn_ambient_temperature 150(2)
_diffrn_measured_fraction_theta_full 0.999
_diffrn_measured_fraction_theta_max 0.999
_diffrn_measurement_device_type 'CCD area detector'
_diffrn_measurement_method 'phi and omega scans'
_diffrn_radiation_type MoK\a
_diffrn_radiation_wavelength 0.71073
_diffrn_reflns_av_R_equivalents 0.0172
_diffrn_reflns_av_unetI/netI 0.0158
_diffrn_reflns_Laue_measured_fraction_full 0.999
_diffrn_reflns_Laue_measured_fraction_max 0.999
_diffrn_reflns_limit_h_max 19
_diffrn_reflns_limit_h_min -20
_diffrn_reflns_limit_k_max 8
_diffrn_reflns_limit_k_min -5
_diffrn_reflns_limit_l_max 13
_diffrn_reflns_limit_l_min -13
_diffrn_reflns_number 3659
_diffrn_reflns_point_group_measured_fraction_full 0.999
_diffrn_reflns_point_group_measured_fraction_max 0.999
_diffrn_reflns_theta_full 25.242
_diffrn_reflns_theta_max 27.496
_diffrn_reflns_theta_min 2.596
_exptl_absorpt_coefficient_mu 1.652
_exptl_absorpt_correction_T_max 0.7462
_exptl_absorpt_correction_T_min 0.6645
_exptl_absorpt_correction_type multi-scan
_exptl_absorpt_process_details SADABS
_exptl_crystal_colour yellow
_exptl_crystal_density_diffrn 1.921
_exptl_crystal_description block
_exptl_crystal_F_000 604
_exptl_crystal_size_max 0.18
_exptl_crystal_size_mid 0.10
_exptl_crystal_size_min 0.08
_refine_diff_density_max 0.401
_refine_diff_density_min -0.285
_refine_diff_density_rms 0.057
_refine_ls_extinction_method none
_refine_ls_goodness_of_fit_ref 1.046
_refine_ls_hydrogen_treatment constr
_refine_ls_matrix_type full
_refine_ls_number_parameters 88
_refine_ls_number_reflns 1199
_refine_ls_number_restraints 0
_refine_ls_restrained_S_all 1.046
_refine_ls_R_factor_all 0.0218
_refine_ls_R_factor_gt 0.0199
_refine_ls_shift/su_max 0.001
_refine_ls_shift/su_mean 0.000
_refine_ls_structure_factor_coef Fsqd
_refine_ls_weighting_details 'w=1/[\s^2^(Fo^2^)+(0.0268P)^2^+1.3747P] where P=(Fo^2^+2Fc^2^)/3'
_refine_ls_weighting_scheme calc
_refine_ls_wR_factor_gt 0.0517
_refine_ls_wR_factor_ref 0.0528
_reflns_Friedel_coverage 0.000
_reflns_number_gt 1112
_reflns_number_total 1199
_reflns_threshold_expression 'I > 2\s(I)'
_cod_data_source_file c8dt03928c2.cif
_cod_data_source_block compound_2
_cod_depositor_comments 'Adding full bibliography for 7047910--7047913.cif.'
_cod_database_code 7047911
_shelx_space_group_comment
;
The symmetry employed for this shelxl refinement is uniquely defined
by the following loop, which should always be used as a source of
symmetry information in preference to the above space-group names.
They are only intended as comments.
;
_shelxl_version_number 2014-3

loop_
_space_group_symop_operation_xyz
'x, y, z'
'-x, y, -z+1/2'
'x+1/2, y+1/2, z'
'-x+1/2, y+1/2, -z+1/2'
'-x, -y, -z'
'x, -y, z-1/2'
'-x+1/2, -y+1/2, -z'
'x+1/2, -y+1/2, z-1/2'

loop_
_atom_site_label
_atom_site_type_symbol
_atom_site_fract_x
_atom_site_fract_y
_atom_site_fract_z
_atom_site_U_iso_or_equiv
_atom_site_adp_type
_atom_site_occupancy
_atom_site_site_symmetry_order
_atom_site_calc_flag
_atom_site_refinement_flags_posn
_atom_site_refinement_flags_adp
_atom_site_refinement_flags_occupancy
Co1 Co 0.2500 0.2500 0.0000 0.00868(9) Uani 1 2 d S . P
N5 N 0.32383(7) 0.15819(18) -0.16202(11) 0.0107(2) Uani 1 1 d . . .
N4 N 0.32075(7) 0.04713(19) 0.14623(11) 0.0116(2) Uani 1 1 d . . .
N2 N 0.12247(7) -0.09446(19) 0.00570(11) 0.0143(2) Uani 1 1 d . . .
N1 N 0.16328(8) 0.0156(2) -0.05550(12) 0.0155(3) Uani 1 1 d . . .
N3 N 0.08067(10) -0.2046(2) 0.06227(14) 0.0244(3) Uani 1 1 d . . .
C1 C 0.40848(8) 0.1807(2) -0.16168(13) 0.0109(3) Uani 1 1 d . . .
H1 H 0.4381 0.2624 -0.0978 0.013 Uiso 1 1 calc R U .
C2 C 0.45293(8) 0.0862(2) -0.25329(12) 0.0103(3) Uani 1 1 d . . .
C3 C 0.40579(8) 0.0315(2) 0.15244(13) 0.0123(3) Uani 1 1 d . . .
H3 H 0.4341 0.1019 0.0915 0.015 Uiso 1 1 calc R U .
C4 C 0.28360(8) -0.0494(2) 0.23995(13) 0.0117(3) Uani 1 1 d . . .
H4 H 0.2246 -0.0398 0.2365 0.014 Uiso 1 1 calc R U .

loop_
_atom_site_aniso_label
_atom_site_aniso_U_11
_atom_site_aniso_U_22
_atom_site_aniso_U_33
_atom_site_aniso_U_23
_atom_site_aniso_U_13
_atom_site_aniso_U_12
Co1 0.00678(14) 0.01047(15) 0.00895(14) 0.00019(9) 0.00155(9) -0.00047(9)
N5 0.0098(5) 0.0115(6) 0.0110(5) 0.0003(4) 0.0017(4) 0.0008(4)
N4 0.0103(5) 0.0134(6) 0.0112(5) 0.0002(4) 0.0019(4) 0.0004(4)
N2 0.0141(6) 0.0148(6) 0.0138(6) -0.0028(5) 0.0001(5) -0.0004(5)
N1 0.0160(6) 0.0185(6) 0.0122(5) -0.0016(5) 0.0024(4) -0.0045(5)
N3 0.0281(7) 0.0221(7) 0.0245(7) 0.0033(6) 0.0088(6) -0.0081(6)
C1 0.0101(6) 0.0114(6) 0.0110(6) 0.0007(5) 0.0006(5) -0.0006(5)
C2 0.0087(6) 0.0113(6) 0.0109(6) 0.0025(5) 0.0016(5) 0.0000(5)
C3 0.0105(6) 0.0146(7) 0.0124(6) 0.0009(5) 0.0038(5) 0.0000(5)
C4 0.0091(6) 0.0131(6) 0.0129(6) -0.0009(5) 0.0020(5) 0.0002(5)

loop_
_atom_type_symbol
_atom_type_description
_atom_type_scat_dispersion_real
_atom_type_scat_dispersion_imag
_atom_type_scat_source
C C 0.0033 0.0016 'International Tables Vol C Tables 4.2.6.8 and 6.1.1.4'
H H 0.0000 0.0000 'International Tables Vol C Tables 4.2.6.8 and 6.1.1.4'
N N 0.0061 0.0033 'International Tables Vol C Tables 4.2.6.8 and 6.1.1.4'
Co Co 0.3494 0.9721 'International Tables Vol C Tables 4.2.6.8 and 6.1.1.4'

loop_
_geom_angle_atom_site_label_1
_geom_angle_atom_site_label_2
_geom_angle_atom_site_label_3
_geom_angle
_geom_angle_site_symmetry_1
_geom_angle_site_symmetry_3
N1 Co1 N1 180.0 . 7
N1 Co1 N4 92.31(5) . .
N1 Co1 N4 87.69(5) 7 .
N1 Co1 N4 87.69(5) . 7
N1 Co1 N4 92.31(5) 7 7
N4 Co1 N4 180.00(4) . 7
N1 Co1 N5 90.99(4) . 7
N1 Co1 N5 89.01(4) 7 7
N4 Co1 N5 84.17(4) . 7
N4 Co1 N5 95.83(4) 7 7
N1 Co1 N5 89.01(4) . .
N1 Co1 N5 90.99(4) 7 .
N4 Co1 N5 95.83(4) . .
N4 Co1 N5 84.17(4) 7 .
N5 Co1 N5 180.0 7 .
C4 N5 C1 116.64(11) 6 .
C4 N5 Co1 118.04(9) 6 .
C1 N5 Co1 124.77(9) . .
C3 N4 C4 116.39(12) . .
C3 N4 Co1 120.45(9) . .
C4 N4 Co1 122.86(9) . .
N3 N2 N1 177.78(15) . .
N2 N1 Co1 131.32(10) . .
N5 C1 C2 122.00(12) . .
C1 C2 C3 116.81(12) . 6
C1 C2 C2 123.33(13) . 2_654
C3 C2 C2 119.51(12) 6 2_654
N4 C3 C2 122.20(12) . 6_556
N5 C4 N4 125.80(12) 6_556 .

loop_
_geom_bond_atom_site_label_1
_geom_bond_atom_site_label_2
_geom_bond_distance
_geom_bond_site_symmetry_2
Co1 N1 2.0664(12) .
Co1 N1 2.0664(12) 7
Co1 N4 2.2077(12) .
Co1 N4 2.2077(12) 7
Co1 N5 2.2289(11) 7
Co1 N5 2.2289(11) .
N5 C4 1.3368(18) 6
N5 C1 1.3434(17) .
N4 C3 1.3404(17) .
N4 C4 1.3407(17) .
N2 N3 1.1655(18) .
N2 N1 1.1837(17) .
C1 C2 1.3815(19) .
C2 C3 1.3869(19) 6
C2 C2 1.480(2) 2_654
C3 C2 1.3869(19) 6_556
C4 N5 1.3368(18) 6_556
